data_7115634
loop_
_publ_author_name
'Abraham B. Alemayehu'
'Hugo Vazquez-Lima'
'Christine M. Beavers'
'Kevin J. Gagnon'
'Jesper Bendix'
'Abhik Ghosh'

_publ_section_title
;
 Platinum corroles
;
_journal_name_full Chem.Commun.
_journal_page_first 11093
_journal_paper_doi 10.1039/C4cc02548B
_journal_volume 50
_journal_year 2014
_chemical_formula_moiety 'C51 H34 N5 Pt'
_chemical_formula_sum 'C51 H34 N5 Pt'
_chemical_formula_weight 911.92
_chemical_name_systematic
;
 ?
;
_space_group_crystal_system triclinic
_space_group_IT_number 2
_space_group_name_Hall '-P 1'
_space_group_name_H-M_alt 'P -1'
_symmetry_space_group_name_Hall '-P 1'
_symmetry_space_group_name_H-M 'P -1'
_atom_sites_solution_hydrogens geom
_atom_sites_solution_primary direct
_atom_sites_solution_secondary difmap
_audit_creation_method SHELXL-2013
_cell_angle_alpha 111.157(2)
_cell_angle_beta 97.191(2)
_cell_angle_gamma 90.470(2)
_cell_formula_units_Z 2
_cell_length_a 9.5314(3)
_cell_length_b 12.4762(5)
_cell_length_c 16.9813(6)
_cell_measurement_reflns_used 9550
_cell_measurement_temperature 100(2)
_cell_measurement_theta_max 44.667
_cell_measurement_theta_min 2.318
_cell_volume 1865.30(12)
_computing_cell_refinement 'SAINT V8.32B Bruker-AXS, Madison WI'
_computing_data_collection 'Bruker APEX-II v2013.6-2 Bruker-AXS, Madison WI'
_computing_data_reduction 'SAINT V8.32B Bruker-AXS, Madison WI'
_computing_molecular_graphics
;
Bruker SHELXTL Bruker-AXS, Madison WI
O. V. Dolomanov, L. J. Bourhis, R. J. Gildea, J. A. K. Howard and H. Puschmann,
OLEX2: a complete structure solution, refinement and analysis program.
J. Appl. Cryst. (2009). 42, 339-341.
and local programs
;
_computing_publication_material 'Bruker SHELXTL Bruker-AXS, Madison WI'
_computing_structure_refinement 'SHELXL-2013 (Sheldrick, 2013)'
_computing_structure_solution 'SHELXT 2013/5 Bruker-AXS, Madison WI'
_diffrn_ambient_temperature 100(2)
_diffrn_measured_fraction_theta_full 0.997
_diffrn_measured_fraction_theta_max 0.998
_diffrn_measurement_device_type 'Bruker APEX II CCD diffractometer'
_diffrn_measurement_method '\w scans with 0.3 degree steps'
_diffrn_radiation_type synchrotron
_diffrn_radiation_wavelength 0.6048
_diffrn_reflns_av_R_equivalents 0.0478
_diffrn_reflns_av_unetI/netI 0.0262
_diffrn_reflns_Laue_measured_fraction_full 0.997
_diffrn_reflns_Laue_measured_fraction_max 0.998
_diffrn_reflns_limit_h_max 12
_diffrn_reflns_limit_h_min -12
_diffrn_reflns_limit_k_max 15
_diffrn_reflns_limit_k_min -15
_diffrn_reflns_limit_l_max 21
_diffrn_reflns_limit_l_min -21
_diffrn_reflns_number 61462
_diffrn_reflns_point_group_measured_fraction_full 0.997
_diffrn_reflns_point_group_measured_fraction_max 0.998
_diffrn_reflns_theta_full 21.277
_diffrn_reflns_theta_max 22.500
_diffrn_reflns_theta_min 2.672
_diffrn_source 'Advanced Light Source station 11.3.1'
_exptl_absorpt_coefficient_mu 2.398
_exptl_absorpt_correction_T_max 0.932
_exptl_absorpt_correction_T_min 0.792
_exptl_absorpt_correction_type multi-scan
_exptl_absorpt_process_details 'SADABS-2012/1 - Bruker AXS, Madison WI'
_exptl_crystal_colour black
_exptl_crystal_density_diffrn 1.624
_exptl_crystal_description lath
_exptl_crystal_F_000 906
_exptl_crystal_size_max 0.190
_exptl_crystal_size_mid 0.090
_exptl_crystal_size_min 0.030
_refine_diff_density_max 4.115
_refine_diff_density_min -1.093
_refine_diff_density_rms 0.102
_refine_ls_extinction_method none
_refine_ls_goodness_of_fit_ref 1.119
_refine_ls_hydrogen_treatment constr
_refine_ls_matrix_type full
_refine_ls_number_parameters 515
_refine_ls_number_reflns 7892
_refine_ls_number_restraints 0
_refine_ls_restrained_S_all 1.119
_refine_ls_R_factor_all 0.0267
_refine_ls_R_factor_gt 0.0259
_refine_ls_shift/su_max 0.001
_refine_ls_shift/su_mean 0.000
_refine_ls_structure_factor_coef Fsqd
_refine_ls_weighting_details 'w=1/[\s^2^(Fo^2^)+(0.0200P)^2^+4.3272P] where P=(Fo^2^+2Fc^2^)/3'
_refine_ls_weighting_scheme calc
_refine_ls_wR_factor_gt 0.0633
_refine_ls_wR_factor_ref 0.0639
_reflns_Friedel_coverage 0.000
_reflns_number_gt 7622
_reflns_number_total 7892
_reflns_threshold_expression 'I > 2\s(I)'
_cod_data_source_file c4cc02548b2.cif
_cod_data_source_block Pt(TPC)(m-C6H4CN)(p-C6H4CH3)
_cod_database_code 7115634
_shelxl_version_number 2013-3
_shelx_space_group_comment
;
The symmetry employed for this shelxl refinement is uniquely defined
by the following loop, which should always be used as a source of
symmetry information in preference to the above space-group names.
They are only intended as comments.
;
_shelx_estimated_absorpt_t_max 0.932
_shelx_estimated_absorpt_t_min 0.659

loop_
_space_group_symop_operation_xyz
'x, y, z'
'-x, -y, -z'

loop_
_atom_site_label
_atom_site_type_symbol
_atom_site_fract_x
_atom_site_fract_y
_atom_site_fract_z
_atom_site_U_iso_or_equiv
_atom_site_adp_type
_atom_site_occupancy
_atom_site_site_symmetry_order
_atom_site_calc_flag
_atom_site_refinement_flags_posn
_atom_site_refinement_flags_adp
Pt1 Pt 0.26353(2) 0.31522(2) 0.26085(2) 0.02205(5) Uani 1 1 d . .
N1 N 0.2610(3) 0.2704(2) 0.35893(17) 0.0259(6) Uani 1 1 d . .
N2 N 0.0703(3) 0.2490(2) 0.21187(16) 0.0239(5) Uani 1 1 d . .
N3 N 0.2908(3) 0.3693(2) 0.16794(16) 0.0239(5) Uani 1 1 d . .
N4 N 0.4531(3) 0.3709(2) 0.32023(17) 0.0257(5) Uani 1 1 d . .
N5 N 0.3507(4) 0.8691(3) 0.3862(2) 0.0489(9) Uani 1 1 d . .
C1 C 0.3782(3) 0.2990(3) 0.4182(2) 0.0269(6) Uani 1 1 d . .
C2 C 0.3517(4) 0.2533(3) 0.4812(2) 0.0304(7) Uani 1 1 d . .
H2A H 0.4140 0.2599 0.5312 0.037 Uiso 1 1 calc R U
C3 C 0.2200(4) 0.1982(3) 0.4564(2) 0.0306(7) Uani 1 1 d . .
H3A H 0.1750 0.1596 0.4863 0.037 Uiso 1 1 calc R U
C4 C 0.1608(3) 0.2084(3) 0.3773(2) 0.0264(6) Uani 1 1 d . .
C5 C 0.0305(3) 0.1705(3) 0.3239(2) 0.0255(6) Uani 1 1 d . .
C6 C -0.0107(3) 0.1908(3) 0.2460(2) 0.0248(6) Uani 1 1 d . .
C7 C -0.1386(4) 0.1485(3) 0.1868(2) 0.0290(7) Uani 1 1 d . .
H7A H -0.2159 0.1057 0.1937 0.035 Uiso 1 1 calc R U
C8 C -0.1290(4) 0.1810(3) 0.1191(2) 0.0285(7) Uani 1 1 d . .
H8A H -0.1986 0.1649 0.0705 0.034 Uiso 1 1 calc R U
C9 C 0.0040(3) 0.2435(3) 0.1339(2) 0.0251(6) Uani 1 1 d . .
C10 C 0.0626(3) 0.2889(3) 0.07939(19) 0.0241(6) Uani 1 1 d . .
C11 C 0.1967(3) 0.3492(3) 0.09543(19) 0.0240(6) Uani 1 1 d . .
C12 C 0.2639(3) 0.3913(3) 0.0409(2) 0.0269(6) Uani 1 1 d . .
H12A H 0.2244 0.3882 -0.0142 0.032 Uiso 1 1 calc R U
C13 C 0.3952(4) 0.4369(3) 0.0822(2) 0.0267(6) Uani 1 1 d . .
H13A H 0.4628 0.4721 0.0612 0.032 Uiso 1 1 calc R U
C14 C 0.4135(3) 0.4227(3) 0.1630(2) 0.0247(6) Uani 1 1 d . .
C15 C 0.5366(3) 0.4555(3) 0.2264(2) 0.0255(6) Uani 1 1 d . .
C16 C 0.5551(3) 0.4302(3) 0.3014(2) 0.0260(6) Uani 1 1 d . .
C17 C 0.6668(3) 0.4587(3) 0.3725(2) 0.0290(7) Uani 1 1 d . .
H17A H 0.7537 0.5005 0.3785 0.035 Uiso 1 1 calc R U
C18 C 0.6258(4) 0.4149(3) 0.4301(2) 0.0296(7) Uani 1 1 d . .
H18A H 0.6793 0.4205 0.4827 0.036 Uiso 1 1 calc R U
C19 C 0.4883(3) 0.3595(3) 0.3967(2) 0.0268(7) Uani 1 1 d . .
C20 C -0.0704(4) 0.1010(3) 0.3485(2) 0.0273(7) Uani 1 1 d . .
C21 C -0.0284(4) 0.0007(3) 0.3610(2) 0.0344(8) Uani 1 1 d . .
H21A H 0.0646 -0.0236 0.3528 0.041 Uiso 1 1 calc R U
C22 C -0.1219(5) -0.0635(4) 0.3853(3) 0.0420(9) Uani 1 1 d . .
H22A H -0.0935 -0.1328 0.3920 0.050 Uiso 1 1 calc R U
C23 C -0.2556(4) -0.0272(4) 0.3996(3) 0.0429(9) Uani 1 1 d . .
H23A H -0.3189 -0.0710 0.4169 0.052 Uiso 1 1 calc R U
C24 C -0.2978(4) 0.0733(4) 0.3890(2) 0.0383(8) Uani 1 1 d . .
H24A H -0.3891 0.0993 0.4003 0.046 Uiso 1 1 calc R U
C25 C -0.2067(4) 0.1360(3) 0.3617(2) 0.0311(7) Uani 1 1 d . .
H25A H -0.2375 0.2030 0.3521 0.037 Uiso 1 1 calc R U
C26 C -0.0216(3) 0.2620(3) -0.0068(2) 0.0251(6) Uani 1 1 d . .
C27 C -0.0939(4) 0.3441(3) -0.0290(2) 0.0316(7) Uani 1 1 d . .
H27A H -0.0873 0.4217 0.0098 0.038 Uiso 1 1 calc R U
C28 C -0.1768(4) 0.3138(3) -0.1084(2) 0.0376(8) Uani 1 1 d . .
H28A H -0.2258 0.3711 -0.1235 0.045 Uiso 1 1 calc R U
C29B C -0.1882(4) 0.2017(3) -0.1650(2) 0.0361(8) Uani 1 1 d . .
H29A H -0.2473 0.1810 -0.2182 0.043 Uiso 1 1 calc R U
C30 C -0.1131(4) 0.1194(3) -0.1439(2) 0.0363(8) Uani 1 1 d . .
H30A H -0.1181 0.0424 -0.1835 0.044 Uiso 1 1 calc R U
C31 C -0.0305(4) 0.1489(3) -0.0651(2) 0.0323(7) Uani 1 1 d . .
H31A H 0.0203 0.0918 -0.0507 0.039 Uiso 1 1 calc R U
C32 C 0.6512(3) 0.5272(3) 0.2141(2) 0.0272(7) Uani 1 1 d . .
C33 C 0.7884(4) 0.4927(3) 0.2116(2) 0.0326(7) Uani 1 1 d . .
H33A H 0.8105 0.4204 0.2154 0.039 Uiso 1 1 calc R U
C34 C 0.8945(4) 0.5639(4) 0.2034(2) 0.0370(8) Uani 1 1 d . .
H34A H 0.9884 0.5394 0.2007 0.044 Uiso 1 1 calc R U
C35 C 0.8643(4) 0.6688(4) 0.1993(2) 0.0392(9) Uani 1 1 d . .
H35A H 0.9376 0.7171 0.1945 0.047 Uiso 1 1 calc R U
C36 C 0.7281(4) 0.7048(4) 0.2022(3) 0.0407(9) Uani 1 1 d . .
H36A H 0.7079 0.7780 0.1996 0.049 Uiso 1 1 calc R U
C37 C 0.6205(4) 0.6343(3) 0.2089(2) 0.0349(8) Uani 1 1 d . .
H37A H 0.5263 0.6585 0.2099 0.042 Uiso 1 1 calc R U
C38 C 0.1896(3) 0.4771(3) 0.3309(2) 0.0254(6) Uani 1 1 d . .
C39 C 0.2553(4) 0.5789(3) 0.3343(2) 0.0297(7) Uani 1 1 d . .
H39A H 0.3308 0.5749 0.3020 0.036 Uiso 1 1 calc R U
C40 C 0.2137(4) 0.6872(3) 0.3840(2) 0.0305(7) Uani 1 1 d . .
C41 C 0.1028(4) 0.6956(3) 0.4316(2) 0.0338(8) Uani 1 1 d . .
H41A H 0.0735 0.7686 0.4651 0.041 Uiso 1 1 calc R U
C42 C 0.0363(4) 0.5956(3) 0.4291(2) 0.0336(8) Uani 1 1 d . .
H42A H -0.0394 0.5997 0.4614 0.040 Uiso 1 1 calc R U
C43 C 0.0795(3) 0.4877(3) 0.3793(2) 0.0296(7) Uani 1 1 d . .
H43A H 0.0322 0.4200 0.3786 0.036 Uiso 1 1 calc R U
C44 C 0.2878(4) 0.7892(3) 0.3859(2) 0.0371(8) Uani 1 1 d . .
C45 C 0.3430(3) 0.1550(3) 0.1936(2) 0.0270(6) Uani 1 1 d . .
C46 C 0.4198(4) 0.0926(3) 0.2355(2) 0.0342(8) Uani 1 1 d . .
H46A H 0.4361 0.1224 0.2960 0.041 Uiso 1 1 calc R U
C47 C 0.4733(4) -0.0119(3) 0.1915(2) 0.0374(8) Uani 1 1 d . .
H47A H 0.5259 -0.0519 0.2224 0.045 Uiso 1 1 calc R U
C48 C 0.4513(4) -0.0590(3) 0.1032(2) 0.0338(7) Uani 1 1 d . .
C49 C 0.3760(4) 0.0036(3) 0.0614(2) 0.0314(7) Uani 1 1 d . .
H49A H 0.3608 -0.0258 0.0008 0.038 Uiso 1 1 calc R U
C50 C 0.3223(4) 0.1073(3) 0.1048(2) 0.0297(7) Uani 1 1 d . .
H50A H 0.2701 0.1471 0.0737 0.036 Uiso 1 1 calc R U
C51 C 0.5060(5) -0.1733(3) 0.0548(3) 0.0437(9) Uani 1 1 d . .
H51D H 0.4692 -0.2322 0.0737 0.066 Uiso 1 1 calc R U
H51A H 0.6097 -0.1682 0.0654 0.066 Uiso 1 1 calc R U
H51B H 0.4747 -0.1940 -0.0063 0.066 Uiso 1 1 calc R U

loop_
_atom_site_aniso_label
_atom_site_aniso_U_11
_atom_site_aniso_U_22
_atom_site_aniso_U_33
_atom_site_aniso_U_23
_atom_site_aniso_U_13
_atom_site_aniso_U_12
Pt1 0.02079(7) 0.02940(7) 0.01541(6) 0.00895(5) -0.00185(4) 0.00009(4)
N1 0.0252(13) 0.0339(15) 0.0191(13) 0.0117(11) -0.0012(10) 0.0032(11)
N2 0.0228(13) 0.0310(14) 0.0174(12) 0.0099(11) -0.0014(10) -0.0003(10)
N3 0.0236(13) 0.0278(13) 0.0187(12) 0.0082(11) -0.0017(10) -0.0011(10)
N4 0.0223(13) 0.0330(14) 0.0193(13) 0.0088(11) -0.0034(10) -0.0005(11)
N5 0.068(2) 0.0405(19) 0.0376(19) 0.0154(16) 0.0021(17) 0.0008(18)
C1 0.0253(15) 0.0334(17) 0.0198(15) 0.0084(13) -0.0010(12) 0.0052(13)
C2 0.0306(17) 0.0428(19) 0.0182(15) 0.0131(14) -0.0013(12) 0.0072(14)
C3 0.0316(17) 0.0432(19) 0.0229(16) 0.0190(15) 0.0035(13) 0.0077(14)
C4 0.0272(16) 0.0315(16) 0.0227(15) 0.0126(13) 0.0029(12) 0.0047(13)
C5 0.0273(16) 0.0298(16) 0.0208(15) 0.0107(13) 0.0031(12) 0.0048(13)
C6 0.0250(15) 0.0282(16) 0.0208(15) 0.0093(12) 0.0004(12) 0.0018(12)
C7 0.0283(16) 0.0337(17) 0.0250(16) 0.0129(14) -0.0030(13) -0.0047(13)
C8 0.0278(16) 0.0332(17) 0.0225(15) 0.0112(13) -0.0059(12) -0.0050(13)
C9 0.0265(15) 0.0290(16) 0.0187(14) 0.0094(12) -0.0030(12) -0.0002(12)
C10 0.0254(15) 0.0265(15) 0.0182(14) 0.0074(12) -0.0026(12) 0.0012(12)
C11 0.0261(15) 0.0279(15) 0.0175(14) 0.0092(12) -0.0016(11) 0.0015(12)
C12 0.0289(16) 0.0308(16) 0.0208(15) 0.0105(13) -0.0007(12) -0.0001(13)
C13 0.0289(16) 0.0309(16) 0.0204(15) 0.0101(13) 0.0020(12) -0.0006(13)
C14 0.0250(15) 0.0282(16) 0.0199(15) 0.0079(12) 0.0015(12) 0.0006(12)
C15 0.0232(15) 0.0281(16) 0.0223(15) 0.0062(13) 0.0015(12) 0.0019(12)
C16 0.0227(15) 0.0282(16) 0.0249(16) 0.0079(13) 0.0003(12) 0.0022(12)
C17 0.0236(15) 0.0352(18) 0.0241(16) 0.0078(14) -0.0025(12) 0.0020(13)
C18 0.0257(16) 0.0373(18) 0.0218(15) 0.0084(14) -0.0042(12) 0.0045(13)
C19 0.0267(16) 0.0326(17) 0.0183(14) 0.0076(13) -0.0025(12) 0.0047(13)
C20 0.0320(17) 0.0326(17) 0.0174(14) 0.0101(13) 0.0005(12) -0.0004(13)
C21 0.0383(19) 0.041(2) 0.0291(18) 0.0186(15) 0.0061(14) 0.0072(15)
C22 0.051(2) 0.044(2) 0.040(2) 0.0271(18) 0.0049(18) 0.0041(18)
C23 0.043(2) 0.057(2) 0.037(2) 0.0283(19) -0.0011(17) -0.0087(18)
C24 0.0275(17) 0.059(2) 0.0290(18) 0.0193(17) -0.0022(14) 0.0013(16)
C25 0.0299(17) 0.0385(19) 0.0245(16) 0.0128(14) -0.0017(13) 0.0025(14)
C26 0.0251(15) 0.0317(16) 0.0185(14) 0.0112(13) -0.0028(12) -0.0047(12)
C27 0.0356(18) 0.0305(17) 0.0272(17) 0.0102(14) -0.0006(14) 0.0032(14)
C28 0.0366(19) 0.044(2) 0.036(2) 0.0221(17) -0.0024(15) 0.0068(16)
C29B 0.0338(18) 0.047(2) 0.0266(17) 0.0152(16) -0.0019(14) -0.0101(16)
C30 0.048(2) 0.0345(18) 0.0215(16) 0.0073(14) -0.0020(15) -0.0068(16)
C31 0.0391(19) 0.0317(17) 0.0257(17) 0.0121(14) -0.0025(14) -0.0015(14)
C32 0.0243(15) 0.0337(17) 0.0206(15) 0.0078(13) -0.0012(12) -0.0027(13)
C33 0.0298(17) 0.0392(19) 0.0280(17) 0.0117(15) 0.0026(13) 0.0045(14)
C34 0.0242(16) 0.056(2) 0.0288(18) 0.0132(17) 0.0035(13) -0.0004(15)
C35 0.0349(19) 0.051(2) 0.0307(19) 0.0166(17) -0.0030(15) -0.0121(17)
C36 0.042(2) 0.040(2) 0.039(2) 0.0171(17) -0.0028(16) -0.0070(17)
C37 0.0309(18) 0.0378(19) 0.0355(19) 0.0148(16) -0.0015(14) 0.0001(15)
C38 0.0229(15) 0.0322(16) 0.0178(14) 0.0074(12) -0.0043(11) 0.0054(12)
C39 0.0278(16) 0.0389(18) 0.0214(15) 0.0121(14) -0.0044(12) 0.0030(14)
C40 0.0321(17) 0.0331(17) 0.0229(16) 0.0094(14) -0.0060(13) 0.0054(14)
C41 0.0294(17) 0.041(2) 0.0250(16) 0.0077(15) -0.0048(13) 0.0098(15)
C42 0.0213(15) 0.047(2) 0.0259(17) 0.0063(15) -0.0006(13) 0.0064(14)
C43 0.0230(15) 0.0397(19) 0.0231(16) 0.0103(14) -0.0043(12) 0.0000(13)
C44 0.046(2) 0.039(2) 0.0241(17) 0.0099(15) -0.0005(15) 0.0076(17)
C45 0.0233(15) 0.0336(17) 0.0234(15) 0.0109(13) -0.0005(12) -0.0021(13)
C46 0.0373(19) 0.0377(19) 0.0242(17) 0.0087(14) -0.0012(14) 0.0045(15)
C47 0.040(2) 0.0381(19) 0.0338(19) 0.0148(16) -0.0001(15) 0.0092(16)
C48 0.0328(18) 0.0306(17) 0.0364(19) 0.0087(15) 0.0092(15) 0.0024(14)
C49 0.0302(17) 0.0358(18) 0.0258(16) 0.0083(14) 0.0044(13) -0.0027(14)
C50 0.0277(16) 0.0356(18) 0.0262(16) 0.0127(14) 0.0008(13) -0.0011(13)
C51 0.056(3) 0.038(2) 0.039(2) 0.0138(17) 0.0141(18) 0.0126(18)

loop_
_atom_type_symbol
_atom_type_description
_atom_type_scat_dispersion_real
_atom_type_scat_dispersion_imag
_atom_type_scat_source
C C 0.0018 0.0011 'Calculated using XDISP in WinGX (Farrugia, 1999)'
H H 0.0000 0.0000 'Calculated using XDISP in WinGX (Farrugia, 1999)'
N N 0.0039 0.0023 'Calculated using XDISP in WinGX (Farrugia, 1999)'
Pt Pt -0.7634 6.4859 'Calculated using XDISP in WinGX (Farrugia, 1999)'

loop_
_geom_angle_atom_site_label_1
_geom_angle_atom_site_label_2
_geom_angle_atom_site_label_3
_geom_angle
N1 Pt1 N2 92.65(11)
N1 Pt1 N3 172.64(11)
N1 Pt1 N4 79.82(11)
N1 Pt1 C38 89.42(12)
N1 Pt1 C45 89.85(12)
N2 Pt1 N3 94.71(11)
N2 Pt1 C38 92.38(12)
N2 Pt1 C45 89.21(12)
N3 Pt1 C38 90.21(12)
N3 Pt1 C45 90.32(12)
N4 Pt1 N2 172.38(11)
N4 Pt1 N3 92.82(11)
N4 Pt1 C38 88.76(12)
N4 Pt1 C45 89.58(12)
C45 Pt1 C38 178.28(12)
C1 N1 Pt1 117.5(2)
C1 N1 C4 112.4(3)
C4 N1 Pt1 130.1(2)
C6 N2 Pt1 124.8(2)
C6 N2 C9 110.3(3)
C9 N2 Pt1 124.6(2)
C11 N3 Pt1 125.4(2)
C14 N3 Pt1 124.2(2)
C14 N3 C11 110.2(3)
C16 N4 Pt1 130.0(2)
C16 N4 C19 112.5(3)
C19 N4 Pt1 117.2(2)
N1 C1 C2 106.5(3)
N1 C1 C19 112.6(3)
C2 C1 C19 140.9(3)
C1 C2 H2A 126.3
C3 C2 C1 107.4(3)
C3 C2 H2A 126.3
C2 C3 H3A 125.7
C2 C3 C4 108.6(3)
C4 C3 H3A 125.7
N1 C4 C3 105.1(3)
N1 C4 C5 121.4(3)
C5 C4 C3 133.5(3)
C4 C5 C6 125.4(3)
C4 C5 C20 117.2(3)
C6 C5 C20 117.5(3)
N2 C6 C5 125.6(3)
N2 C6 C7 106.8(3)
C7 C6 C5 127.5(3)
C6 C7 H7A 126.1
C8 C7 C6 107.8(3)
C8 C7 H7A 126.1
C7 C8 H8A 125.9
C7 C8 C9 108.1(3)
C9 C8 H8A 125.9
N2 C9 C8 107.0(3)
N2 C9 C10 124.8(3)
C10 C9 C8 128.2(3)
C9 C10 C11 126.8(3)
C9 C10 C26 115.7(3)
C11 C10 C26 117.3(3)
N3 C11 C10 123.5(3)
N3 C11 C12 107.3(3)
C10 C11 C12 129.0(3)
C11 C12 H12A 126.2
C13 C12 C11 107.5(3)
C13 C12 H12A 126.2
C12 C13 H13A 125.8
C12 C13 C14 108.3(3)
C14 C13 H13A 125.8
N3 C14 C13 106.7(3)
N3 C14 C15 125.9(3)
C13 C14 C15 127.4(3)
C14 C15 C32 117.3(3)
C16 C15 C14 125.5(3)
C16 C15 C32 117.1(3)
N4 C16 C15 121.3(3)
N4 C16 C17 105.3(3)
C15 C16 C17 133.3(3)
C16 C17 H17A 125.9
C18 C17 C16 108.2(3)
C18 C17 H17A 125.9
C17 C18 H18A 126.2
C17 C18 C19 107.5(3)
C19 C18 H18A 126.2
N4 C19 C1 112.8(3)
N4 C19 C18 106.4(3)
C18 C19 C1 140.8(3)
C21 C20 C5 120.2(3)
C25 C20 C5 120.8(3)
C25 C20 C21 119.0(3)
C20 C21 H21A 119.9
C22 C21 C20 120.3(4)
C22 C21 H21A 119.9
C21 C22 H22A 119.8
C23 C22 C21 120.3(4)
C23 C22 H22A 119.8
C22 C23 H23A 120.0
C22 C23 C24 120.0(4)
C24 C23 H23A 120.0
C23 C24 H24A 119.9
C23 C24 C25 120.1(4)
C25 C24 H24A 119.9
C20 C25 H25A 119.9
C24 C25 C20 120.2(3)
C24 C25 H25A 119.9
C27 C26 C10 122.2(3)
C27 C26 C31 119.2(3)
C31 C26 C10 118.6(3)
C26 C27 H27A 119.9
C26 C27 C28 120.2(3)
C28 C27 H27A 119.9
C27 C28 H28A 119.7
C29B C28 C27 120.6(3)
C29B C28 H28A 119.7
C28 C29B H29A 120.2
C28 C29B C30 119.5(3)
C30 C29B H29A 120.2
C29B C30 H30A 119.9
C29B C30 C31 120.3(3)
C31 C30 H30A 119.9
C26 C31 H31A 119.9
C30 C31 C26 120.3(3)
C30 C31 H31A 119.9
C33 C32 C15 121.3(3)
C33 C32 C37 119.4(3)
C37 C32 C15 119.2(3)
C32 C33 H33A 120.0
C32 C33 C34 119.9(4)
C34 C33 H33A 120.0
C33 C34 H34A 119.8
C35 C34 C33 120.5(3)
C35 C34 H34A 119.8
C34 C35 H35A 119.8
C34 C35 C36 120.4(4)
C36 C35 H35A 119.8
C35 C36 H36A 120.0
C35 C36 C37 120.0(4)
C37 C36 H36A 120.0
C32 C37 H37A 120.1
C36 C37 C32 119.8(4)
C36 C37 H37A 120.1
C39 C38 Pt1 120.9(2)
C43 C38 Pt1 122.3(3)
C43 C38 C39 116.6(3)
C38 C39 H39A 118.9
C38 C39 C40 122.1(3)
C40 C39 H39A 118.9
C39 C40 C44 119.3(3)
C41 C40 C39 120.1(3)
C41 C40 C44 120.5(3)
C40 C41 H41A 120.7
C42 C41 C40 118.6(3)
C42 C41 H41A 120.7
C41 C42 H42A 119.7
C41 C42 C43 120.5(3)
C43 C42 H42A 119.7
C38 C43 C42 121.9(3)
C38 C43 H43A 119.1
C42 C43 H43A 119.1
N5 C44 C40 177.8(4)
C46 C45 Pt1 121.7(2)
C46 C45 C50 116.7(3)
C50 C45 Pt1 121.6(3)
C45 C46 H46A 119.1
C47 C46 C45 121.8(3)
C47 C46 H46A 119.1
C46 C47 H47A 119.4
C46 C47 C48 121.1(3)
C48 C47 H47A 119.4
C47 C48 C51 121.7(4)
C49 C48 C47 117.1(3)
C49 C48 C51 121.3(3)
C48 C49 H49A 119.0
C50 C49 C48 122.0(3)
C50 C49 H49A 119.0
C45 C50 H50A 119.4
C49 C50 C45 121.3(3)
C49 C50 H50A 119.4
C48 C51 H51D 109.5
C48 C51 H51A 109.5
C48 C51 H51B 109.5
H51D C51 H51A 109.5
H51D C51 H51B 109.5
H51A C51 H51B 109.5

loop_
_geom_bond_atom_site_label_1
_geom_bond_atom_site_label_2
_geom_bond_distance
Pt1 N1 1.942(3)
Pt1 N2 1.965(3)
Pt1 N3 1.970(3)
Pt1 N4 1.945(3)
Pt1 C38 2.119(3)
Pt1 C45 2.114(3)
N1 C1 1.357(4)
N1 C4 1.358(4)
N2 C6 1.366(4)
N2 C9 1.372(4)
N3 C11 1.371(4)
N3 C14 1.367(4)
N4 C16 1.353(4)
N4 C19 1.357(4)
N5 C44 1.158(5)
C1 C2 1.427(5)
C1 C19 1.445(5)
C2 H2A 0.9500
C2 C3 1.367(5)
C3 H3A 0.9500
C3 C4 1.440(4)
C4 C5 1.410(5)
C5 C6 1.442(4)
C5 C20 1.485(5)
C6 C7 1.441(4)
C7 H7A 0.9500
C7 C8 1.361(5)
C8 H8A 0.9500
C8 C9 1.428(5)
C9 C10 1.412(4)
C10 C11 1.422(4)
C10 C26 1.499(4)
C11 C12 1.429(4)
C12 H12A 0.9500
C12 C13 1.365(5)
C13 H13A 0.9500
C13 C14 1.435(4)
C14 C15 1.436(4)
C15 C16 1.411(5)
C15 C32 1.487(5)
C16 C17 1.442(4)
C17 H17A 0.9500
C17 C18 1.373(5)
C18 H18A 0.9500
C18 C19 1.426(5)
C20 C21 1.396(5)
C20 C25 1.393(5)
C21 H21A 0.9500
C21 C22 1.387(5)
C22 H22A 0.9500
C22 C23 1.377(6)
C23 H23A 0.9500
C23 C24 1.385(6)
C24 H24A 0.9500
C24 C25 1.389(5)
C25 H25A 0.9500
C26 C27 1.376(5)
C26 C31 1.396(5)
C27 H27A 0.9500
C27 C28 1.394(5)
C28 H28A 0.9500
C28 C29B 1.376(6)
C29B H29A 0.9500
C29B C30 1.381(6)
C30 H30A 0.9500
C30 C31 1.386(5)
C31 H31A 0.9500
C32 C33 1.381(5)
C32 C37 1.401(5)
C33 H33A 0.9500
C33 C34 1.393(5)
C34 H34A 0.9500
C34 C35 1.365(6)
C35 H35A 0.9500
C35 C36 1.378(6)
C36 H36A 0.9500
C36 C37 1.388(5)
C37 H37A 0.9500
C38 C39 1.391(5)
C38 C43 1.391(5)
C39 H39A 0.9500
C39 C40 1.401(5)
C40 C41 1.392(5)
C40 C44 1.438(6)
C41 H41A 0.9500
C41 C42 1.380(6)
C42 H42A 0.9500
C42 C43 1.404(5)
C43 H43A 0.9500
C45 C46 1.388(5)
C45 C50 1.393(5)
C46 H46A 0.9500
C46 C47 1.386(5)
C47 H47A 0.9500
C47 C48 1.386(5)
C48 C49 1.383(5)
C48 C51 1.501(5)
C49 H49A 0.9500
C49 C50 1.377(5)
C50 H50A 0.9500
C51 H51D 0.9800
C51 H51A 0.9800
C51 H51B 0.9800
